data_7706357
loop_
_publ_author_name
'Brunecker, Carina'
'Arrowsmith, Merle'
'M\"ussig, Jonas H'
'B\"ohnke, Julian'
'Stoy, Andreas'
'He\&s, Merlin'
'Hofmann, Alexander'
'Lenczyk, Carsten'
'Lichtenberg, Crispin'
'Ramler, Jacqueline'
'Rempel, Anna'
'Braunschweig, Holger'

_publ_section_title
;
 Synthesis and characterisation of boranediyl- and diboranediyl-bridged
 diplatinum A-frame complexes.
;
_journal_issue 10
_journal_name_full 'Dalton transactions (Cambridge, England : 2003)'
_journal_page_first 3506
_journal_page_last 3515
_journal_paper_doi 10.1039/d0dt03855e
_journal_volume 50
_journal_year 2021
_chemical_formula_moiety 'C10 H28 I4 P4 Pt2, C6 H6'
_chemical_formula_sum 'C16 H34 I4 P4 Pt2'
_chemical_formula_weight 1248.09
_chemical_name_systematic 7-I
_chemical_properties_physical Air-sensitive,Moisture-sensitive
_space_group_crystal_system triclinic
_space_group_IT_number 2
_space_group_name_Hall '-P 1'
_space_group_name_H-M_alt 'P -1'
_atom_sites_solution_hydrogens geom
_audit_creation_method SHELXL-2018/3
_audit_update_record
;
2020-11-06 deposited with the CCDC.	2021-01-08 downloaded from the CCDC.
;
_cell_angle_alpha 111.406(12)
_cell_angle_beta 90.373(7)
_cell_angle_gamma 92.437(8)
_cell_formula_units_Z 1
_cell_length_a 8.4725(18)
_cell_length_b 8.5638(18)
_cell_length_c 10.4628(13)
_cell_measurement_reflns_used 9930
_cell_measurement_temperature 100(2)
_cell_measurement_theta_max 26.78
_cell_measurement_theta_min 3.15
_cell_volume 705.9(2)
_computing_cell_refinement 'Saint+ ver. V8.40A (Bruker AXS)'
_computing_data_collection 'APEX2 ver. 2014.9 (Bruker AXS)'
_computing_data_reduction 'Saint+ ver. V8.40A (Bruker AXS)'
_computing_molecular_graphics 'ShelXLe (Huebschle et all, 2011)'
_computing_publication_material 'SHELXL-2018/3 (Sheldrick, 2018)'
_computing_structure_refinement 'SHELXL-2018/3 (Sheldrick, 2018)'
_computing_structure_solution 'SHELXT (Sheldrick, 2014)'
_diffrn_ambient_temperature 100(2)
_diffrn_detector 'CMOS area detector (Photon II)'
_diffrn_detector_area_resol_mean 7.5
_diffrn_measured_fraction_theta_full 0.993
_diffrn_measured_fraction_theta_max 0.993
_diffrn_measurement_device_type 'Bruker D8 Quest'
_diffrn_measurement_method '\f and \w scans'
_diffrn_radiation_monochromator 'multi-layer mirror'
_diffrn_radiation_type MoK\a
_diffrn_radiation_wavelength 0.71073
_diffrn_reflns_av_R_equivalents 0.0261
_diffrn_reflns_av_unetI/netI 0.0255
_diffrn_reflns_Laue_measured_fraction_full 0.993
_diffrn_reflns_Laue_measured_fraction_max 0.993
_diffrn_reflns_limit_h_max 10
_diffrn_reflns_limit_h_min -10
_diffrn_reflns_limit_k_max 10
_diffrn_reflns_limit_k_min -10
_diffrn_reflns_limit_l_max 12
_diffrn_reflns_limit_l_min -12
_diffrn_reflns_number 10503
_diffrn_reflns_point_group_measured_fraction_full 0.993
_diffrn_reflns_point_group_measured_fraction_max 0.993
_diffrn_reflns_theta_full 26.000
_diffrn_reflns_theta_max 26.016
_diffrn_reflns_theta_min 2.558
_diffrn_source 'microfocus sealed tube (Incoatec ImS)'
_exptl_absorpt_coefficient_mu 14.498
_exptl_absorpt_correction_T_max 0.2070
_exptl_absorpt_correction_T_min 0.1166
_exptl_absorpt_correction_type multi-scan
_exptl_absorpt_process_details 'SadAbs 2016/2 (Bruker AXS)'
_exptl_crystal_colour red
_exptl_crystal_density_diffrn 2.936
_exptl_crystal_description plate
_exptl_crystal_F_000 558.0
_exptl_crystal_recrystallization_method 'Re-crystallisation from solvent: CH2Cl2/pentane'
_exptl_crystal_size_max 0.257
_exptl_crystal_size_mid 0.154
_exptl_crystal_size_min 0.106
_refine_diff_density_max 0.516
_refine_diff_density_min -1.489
_refine_diff_density_rms 0.161
_refine_ls_extinction_method none
_refine_ls_goodness_of_fit_ref 1.208
_refine_ls_hydrogen_treatment constr
_refine_ls_matrix_type full
_refine_ls_number_parameters 122
_refine_ls_number_reflns 2772
_refine_ls_number_restraints 0
_refine_ls_restrained_S_all 1.208
_refine_ls_R_factor_all 0.0146
_refine_ls_R_factor_gt 0.0145
_refine_ls_shift/su_max 0.001
_refine_ls_shift/su_mean 0.000
_refine_ls_structure_factor_coef Fsqd
_refine_ls_weighting_details 'w=1/[\s^2^(Fo^2^)+0.6595P] where P=(Fo^2^+2Fc^2^)/3'
_refine_ls_weighting_scheme calc
_refine_ls_wR_factor_gt 0.0340
_refine_ls_wR_factor_ref 0.0340
_reflns_Friedel_coverage 0.000
_reflns_number_gt 2770
_reflns_number_total 2772
_reflns_threshold_expression 'I > 2\s(I)'
_cod_data_source_file d0dt03855e2.cif
_cod_data_source_block test_a
_cod_depositor_comments 'Adding full bibliography for 7706356--7706368.cif.'
_cod_database_code 7706357
_shelx_shelxl_version_number 2018/3
_shelx_space_group_comment
;
The symmetry employed for this shelxl refinement is uniquely defined
by the following loop, which should always be used as a source of
symmetry information in preference to the above space-group names.
They are only intended as comments.
;
_shelx_estimated_absorpt_t_min 0.118
_shelx_estimated_absorpt_t_max 0.309

loop_
_space_group_symop_operation_xyz
'x, y, z'
'-x, -y, -z'

loop_
_atom_site_label
_atom_site_type_symbol
_atom_site_fract_x
_atom_site_fract_y
_atom_site_fract_z
_atom_site_U_iso_or_equiv
_atom_site_adp_type
_atom_site_occupancy
_atom_site_site_symmetry_order
_atom_site_calc_flag
_atom_site_refinement_flags_posn
_atom_site_refinement_flags_adp
_atom_site_refinement_flags_occupancy
_atom_site_disorder_assembly
_atom_site_disorder_group
C1_1 C 0.0075(4) -0.1350(4) 0.0434(3) 0.0183(6) Uani 1 1 d . . . . .
H1_1 H 0.012835 -0.226784 0.073466 0.022 Uiso 1 1 calc R U . . .
C2_1 C -0.1002(4) -0.0112(4) 0.1009(3) 0.0186(6) Uani 1 1 d . . . . .
H2_1 H -0.169162 -0.019253 0.169756 0.022 Uiso 1 1 calc R U . . .
C3_1 C -0.1070(4) 0.1235(4) 0.0580(3) 0.0193(6) Uani 1 1 d . . . . .
H3_1 H -0.179934 0.208208 0.098051 0.023 Uiso 1 1 calc R U . . .
C1_2 C 0.4548(4) 0.3026(4) 0.0992(3) 0.0196(6) Uani 1 1 d . . . . .
H1A_2 H 0.376701 0.216639 0.043393 0.029 Uiso 1 1 calc R U . . .
H1B_2 H 0.540149 0.248643 0.128611 0.029 Uiso 1 1 calc R U . . .
H1C_2 H 0.498432 0.365343 0.044697 0.029 Uiso 1 1 calc R U . . .
Pt1_2 Pt 0.51683(2) 0.63853(2) 0.42146(2) 0.01016(5) Uani 1 1 d . . . . .
P1_2 P 0.36018(9) 0.44598(9) 0.24960(7) 0.01190(14) Uani 1 1 d . . . . .
I1_2 I 0.73701(2) 0.63091(2) 0.24364(2) 0.01779(6) Uani 1 1 d . . . . .
C2_2 C 0.2171(4) 0.5436(4) 0.1766(3) 0.0178(6) Uani 1 1 d . . . . .
H2A_2 H 0.272581 0.616639 0.136231 0.027 Uiso 1 1 calc R U . . .
H2B_2 H 0.148042 0.610558 0.248861 0.027 Uiso 1 1 calc R U . . .
H2C_2 H 0.153322 0.456446 0.105197 0.027 Uiso 1 1 calc R U . . .
I2_2 I 0.26299(2) 0.71133(2) 0.56928(2) 0.01454(5) Uani 1 1 d . . . . .
P2_2 P 0.32564(9) 0.18412(9) 0.39742(7) 0.01262(14) Uani 1 1 d . . . . .
C3_2 C 0.2350(3) 0.3032(4) 0.3043(3) 0.0140(5) Uani 1 1 d . . . . .
H3A_2 H 0.180811 0.221311 0.221287 0.017 Uiso 1 1 calc R U . . .
H3AB_2 H 0.152212 0.370102 0.363043 0.017 Uiso 1 1 calc R U . . .
C4_2 C 0.4146(4) 0.0073(4) 0.2679(3) 0.0203(6) Uani 1 1 d . . . . .
H4A_2 H 0.336414 -0.050832 0.194695 0.030 Uiso 1 1 calc R U . . .
H4B_2 H 0.450111 -0.070594 0.310048 0.030 Uiso 1 1 calc R U . . .
H4C_2 H 0.505213 0.048157 0.229174 0.030 Uiso 1 1 calc R U . . .
C5_2 C 0.1512(4) 0.0799(4) 0.4345(3) 0.0195(6) Uani 1 1 d . . . . .
H5A_2 H 0.097540 0.009188 0.348221 0.029 Uiso 1 1 calc R U . . .
H5B_2 H 0.079611 0.164171 0.489665 0.029 Uiso 1 1 calc R U . . .
H5C_2 H 0.182181 0.009838 0.485612 0.029 Uiso 1 1 calc R U . . .

loop_
_atom_site_aniso_label
_atom_site_aniso_U_11
_atom_site_aniso_U_22
_atom_site_aniso_U_33
_atom_site_aniso_U_23
_atom_site_aniso_U_13
_atom_site_aniso_U_12
C1_1 0.0201(14) 0.0174(14) 0.0158(14) 0.0046(11) -0.0059(11) -0.0031(12)
C2_1 0.0163(14) 0.0226(15) 0.0132(14) 0.0025(12) -0.0003(11) -0.0035(12)
C3_1 0.0164(14) 0.0203(15) 0.0160(14) 0.0002(12) -0.0016(11) 0.0030(12)
C1_2 0.0228(15) 0.0193(15) 0.0133(14) 0.0021(12) 0.0004(12) -0.0003(12)
Pt1_2 0.00969(6) 0.01182(6) 0.00949(6) 0.00458(4) -0.00065(4) -0.00001(4)
P1_2 0.0121(3) 0.0137(3) 0.0101(3) 0.0048(3) -0.0013(3) 0.0002(3)
I1_2 0.01605(10) 0.02215(10) 0.01602(10) 0.00815(8) 0.00441(7) -0.00130(8)
C2_2 0.0185(14) 0.0201(14) 0.0181(14) 0.0110(12) -0.0051(11) -0.0006(12)
I2_2 0.01302(9) 0.01680(9) 0.01357(9) 0.00501(7) 0.00262(7) 0.00290(7)
P2_2 0.0127(3) 0.0122(3) 0.0134(3) 0.0055(3) -0.0023(3) -0.0010(3)
C3_2 0.0129(13) 0.0135(13) 0.0162(14) 0.0063(11) -0.0012(11) -0.0013(11)
C4_2 0.0220(15) 0.0152(14) 0.0200(15) 0.0018(12) -0.0032(12) 0.0031(12)
C5_2 0.0171(14) 0.0234(15) 0.0222(15) 0.0140(13) -0.0047(12) -0.0065(12)

loop_
_atom_type_symbol
_atom_type_description
_atom_type_scat_dispersion_real
_atom_type_scat_dispersion_imag
_atom_type_scat_source
C C 0.0033 0.0016 'International Tables Vol C Tables 4.2.6.8 and 6.1.1.4'
H H 0.0000 0.0000 'International Tables Vol C Tables 4.2.6.8 and 6.1.1.4'
P P 0.1023 0.0942 'International Tables Vol C Tables 4.2.6.8 and 6.1.1.4'
I I -0.4742 1.8119 'International Tables Vol C Tables 4.2.6.8 and 6.1.1.4'
Pt Pt -1.7033 8.3905 'International Tables Vol C Tables 4.2.6.8 and 6.1.1.4'

loop_
_exptl_crystal_face_index_h
_exptl_crystal_face_index_k
_exptl_crystal_face_index_l
_exptl_crystal_face_perp_dist
0.00 0.00 -1.00 0.0060
0.00 0.00 1.00 0.1070
0.00 1.00 -1.00 0.0080
-1.00 1.00 1.00 0.0910
1.00 0.00 -1.00 0.0320
1.00 -1.00 1.00 0.0590
-1.00 1.00 -1.00 0.0200
-1.00 -1.00 0.00 0.0100
0.00 -1.00 0.00 0.0240

loop_
_geom_angle_atom_site_label_1
_geom_angle_atom_site_label_2
_geom_angle_atom_site_label_3
_geom_angle
_geom_angle_site_symmetry_1
_geom_angle_site_symmetry_3
_geom_angle_publ_flag
C3_1 C1_1 C2_1 119.7(3) 2 . ?
C3_1 C1_1 H1_1 120.1 2 . ?
C2_1 C1_1 H1_1 120.1 . . ?
C3_1 C2_1 C1_1 120.2(3) . . ?
C3_1 C2_1 H2_1 119.9 . . ?
C1_1 C2_1 H2_1 119.9 . . ?
C2_1 C3_1 C1_1 120.1(3) . 2 ?
C2_1 C3_1 H3_1 119.9 . . ?
C1_1 C3_1 H3_1 119.9 2 . ?
P1_2 C1_2 H1A_2 109.5 . . ?
P1_2 C1_2 H1B_2 109.5 . . ?
H1A_2 C1_2 H1B_2 109.5 . . ?
P1_2 C1_2 H1C_2 109.5 . . ?
H1A_2 C1_2 H1C_2 109.5 . . ?
H1B_2 C1_2 H1C_2 109.5 . . ?
P1_2 Pt1_2 P2_2 175.32(2) . 2_666 ?
P1_2 Pt1_2 I2_2 87.56(2) . . ?
P2_2 Pt1_2 I2_2 91.55(2) 2_666 . ?
P1_2 Pt1_2 I1_2 90.50(2) . . ?
P2_2 Pt1_2 I1_2 91.71(2) 2_666 . ?
I2_2 Pt1_2 I1_2 162.580(8) . . ?
C2_2 P1_2 C1_2 103.27(15) . . ?
C2_2 P1_2 C3_2 102.43(14) . . ?
C1_2 P1_2 C3_2 102.52(15) . . ?
C2_2 P1_2 Pt1_2 112.95(10) . . ?
C1_2 P1_2 Pt1_2 118.71(11) . . ?
C3_2 P1_2 Pt1_2 114.97(10) . . ?
P1_2 C2_2 H2A_2 109.5 . . ?
P1_2 C2_2 H2B_2 109.5 . . ?
H2A_2 C2_2 H2B_2 109.5 . . ?
P1_2 C2_2 H2C_2 109.5 . . ?
H2A_2 C2_2 H2C_2 109.5 . . ?
H2B_2 C2_2 H2C_2 109.5 . . ?
C5_2 P2_2 C4_2 100.43(16) . . ?
C5_2 P2_2 C3_2 100.20(14) . . ?
C4_2 P2_2 C3_2 106.03(14) . . ?
C5_2 P2_2 Pt1_2 118.92(11) . 2_666 ?
C4_2 P2_2 Pt1_2 118.68(11) . 2_666 ?
C3_2 P2_2 Pt1_2 110.35(10) . 2_666 ?
P1_2 C3_2 P2_2 119.14(16) . . ?
P1_2 C3_2 H3A_2 107.5 . . ?
P2_2 C3_2 H3A_2 107.5 . . ?
P1_2 C3_2 H3AB_2 107.5 . . ?
P2_2 C3_2 H3AB_2 107.5 . . ?
H3A_2 C3_2 H3AB_2 107.0 . . ?
P2_2 C4_2 H4A_2 109.5 . . ?
P2_2 C4_2 H4B_2 109.5 . . ?
H4A_2 C4_2 H4B_2 109.5 . . ?
P2_2 C4_2 H4C_2 109.5 . . ?
H4A_2 C4_2 H4C_2 109.5 . . ?
H4B_2 C4_2 H4C_2 109.5 . . ?
P2_2 C5_2 H5A_2 109.5 . . ?
P2_2 C5_2 H5B_2 109.5 . . ?
H5A_2 C5_2 H5B_2 109.5 . . ?
P2_2 C5_2 H5C_2 109.5 . . ?
H5A_2 C5_2 H5C_2 109.5 . . ?
H5B_2 C5_2 H5C_2 109.5 . . ?

loop_
_geom_bond_atom_site_label_1
_geom_bond_atom_site_label_2
_geom_bond_distance
_geom_bond_site_symmetry_2
_geom_bond_publ_flag
C1_1 C3_1 1.388(5) 2 ?
C1_1 C2_1 1.394(4) . ?
C1_1 H1_1 0.9500 . ?
C2_1 C3_1 1.386(5) . ?
C2_1 H2_1 0.9500 . ?
C3_1 H3_1 0.9500 . ?
C1_2 P1_2 1.821(3) . ?
C1_2 H1A_2 0.9800 . ?
C1_2 H1B_2 0.9800 . ?
C1_2 H1C_2 0.9800 . ?
Pt1_2 P1_2 2.3092(8) . ?
Pt1_2 P2_2 2.3180(8) 2_666 ?
Pt1_2 I2_2 2.6191(5) . ?
Pt1_2 I1_2 2.6292(4) . ?
P1_2 C2_2 1.815(3) . ?
P1_2 C3_2 1.832(3) . ?
C2_2 H2A_2 0.9800 . ?
C2_2 H2B_2 0.9800 . ?
C2_2 H2C_2 0.9800 . ?
P2_2 C5_2 1.811(3) . ?
P2_2 C4_2 1.819(3) . ?
P2_2 C3_2 1.833(3) . ?
C3_2 H3A_2 0.9900 . ?
C3_2 H3AB_2 0.9900 . ?
C4_2 H4A_2 0.9800 . ?
C4_2 H4B_2 0.9800 . ?
C4_2 H4C_2 0.9800 . ?
C5_2 H5A_2 0.9800 . ?
C5_2 H5B_2 0.9800 . ?
C5_2 H5C_2 0.9800 . ?

loop_
_geom_torsion_atom_site_label_1
_geom_torsion_atom_site_label_2
_geom_torsion_atom_site_label_3
_geom_torsion_atom_site_label_4
_geom_torsion
_geom_torsion_site_symmetry_1
_geom_torsion_site_symmetry_2
_geom_torsion_site_symmetry_3
_geom_torsion_site_symmetry_4
_geom_torsion_publ_flag
C3_1 C1_1 C2_1 C3_1 -0.6(5) 2 . . . ?
C1_1 C2_1 C3_1 C1_1 0.6(5) . . . 2 ?
C2_2 P1_2 C3_2 P2_2 -175.66(17) . . . . ?
C1_2 P1_2 C3_2 P2_2 77.50(19) . . . . ?
Pt1_2 P1_2 C3_2 P2_2 -52.76(19) . . . . ?
C5_2 P2_2 C3_2 P1_2 176.28(18) . . . . ?
C4_2 P2_2 C3_2 P1_2 -79.7(2) . . . . ?
Pt1_2 P2_2 C3_2 P1_2 50.06(19) 2_666 . . . ?
